data_4037941
loop_
_publ_author_name
'Nicolaou, K. C.'
'Shelke, Yogesh G.'
'Dherange, Balu D.'
'Kempema, Aaron'
'Lin, Baiwei'
'Gu, Christine'
'Sandoval, Joseph'
'Hammond, Mikhail'
'Aujay, Monette'
'Gavrilyuk, Julia'

_publ_section_title
;
 Design, Synthesis, and Biological Investigation of Epothilone B Analogues
 Featuring Lactone, Lactam, and Carbocyclic Macrocycles, Epoxide,
 Aziridine, and 1,1-Difluorocyclopropane and Other Fluorine Residues
;
_journal_name_full 'The Journal of Organic Chemistry'
_journal_paper_doi 10.1021/acs.joc.0c00123
_journal_year 2020
_chemical_absolute_configuration ad
_chemical_formula_moiety 'C28 H44 N2 O5 S, C2 H3 N'
_chemical_formula_sum 'C30 H47 N3 O5 S'
_chemical_formula_weight 561.76
_space_group_crystal_system orthorhombic
_space_group_IT_number 19
_space_group_name_Hall 'P 2ac 2ab'
_space_group_name_H-M_alt 'P 21 21 21'
_atom_sites_solution_hydrogens mixed
_atom_sites_solution_primary direct
_audit_creation_date 2019-02-06
_audit_creation_method
;
Olex2 1.2-beta
(compiled 2018.05.29 svn.r3508 for OlexSys, GUI svn.r5506)
;
_cell_angle_alpha 90
_cell_angle_beta 90
_cell_angle_gamma 90
_cell_formula_units_Z 4
_cell_length_a 9.0479(2)
_cell_length_b 17.6034(5)
_cell_length_c 19.2922(5)
_cell_measurement_reflns_used 8843
_cell_measurement_temperature 100
_cell_measurement_theta_max 68.284
_cell_measurement_theta_min 4.585
_cell_volume 3072.74(14)
_computing_cell_refinement 'SAINT V8.38A (?, 2016)'
_computing_data_collection 'APEX3 v2017.3-0 (Bruker, 2017)'
_computing_data_reduction 'SAINT V8.38A (?, 2016)'
_computing_molecular_graphics 'Olex2 (Dolomanov et al., 2009)'
_computing_publication_material 'Olex2 (Dolomanov et al., 2009)'
_computing_structure_refinement 'ShelXL (Sheldrick, 2015)'
_computing_structure_solution 'ShelXT (Sheldrick, 2015)'
_diffrn_ambient_temperature 100.0
_diffrn_detector 'Bruker APEX-II CCD'
_diffrn_detector_area_resol_mean 7.9
_diffrn_detector_type 'CCD Area Detector'
_diffrn_measured_fraction_theta_full 0.999
_diffrn_measured_fraction_theta_max 0.999
_diffrn_measurement_device 'Kappa Four-Circle Diffractometer'
_diffrn_measurement_device_type 'Bruker APEX-II CCD'
_diffrn_measurement_method '\f and \w scans'
_diffrn_radiation_monochromator 'Double Bounce Multilayer Mirrors'
_diffrn_radiation_probe x-ray
_diffrn_radiation_type CuK\a
_diffrn_radiation_wavelength 1.54178
_diffrn_reflns_av_R_equivalents 0.0366
_diffrn_reflns_av_unetI/netI 0.0292
_diffrn_reflns_Laue_measured_fraction_full 0.999
_diffrn_reflns_Laue_measured_fraction_max 0.999
_diffrn_reflns_limit_h_max 10
_diffrn_reflns_limit_h_min -10
_diffrn_reflns_limit_k_max 21
_diffrn_reflns_limit_k_min -21
_diffrn_reflns_limit_l_max 21
_diffrn_reflns_limit_l_min -23
_diffrn_reflns_number 27018
_diffrn_reflns_point_group_measured_fraction_full 0.996
_diffrn_reflns_point_group_measured_fraction_max 0.994
_diffrn_reflns_theta_full 67.679
_diffrn_reflns_theta_max 68.278
_diffrn_reflns_theta_min 3.399
_diffrn_source 'Micro Focus Rotating Anode'
_diffrn_source_type 'Bruker Microstar FR-592'
_diffrn_standards_number 0
_exptl_absorpt_coefficient_mu 1.268
_exptl_absorpt_correction_T_max 0.7531
_exptl_absorpt_correction_T_min 0.6773
_exptl_absorpt_correction_type multi-scan
_exptl_absorpt_process_details
'SADABS-2016/2 (Bruker,2016/2) was used for absorption correction. wR2(int) was 0.0761 before and 0.0484 after correction. The Ratio of minimum to maximum transmission is 0.8993. The \l/2 correction factor is Not present.'
_exptl_crystal_colour colourless
_exptl_crystal_colour_primary colourless
_exptl_crystal_density_diffrn 1.214
_exptl_crystal_description block
_exptl_crystal_F_000 1216
_exptl_crystal_size_max 0.28
_exptl_crystal_size_mid 0.2
_exptl_crystal_size_min 0.1
_refine_diff_density_max 0.252
_refine_diff_density_min -0.205
_refine_diff_density_rms 0.036
_refine_ls_abs_structure_details
;
 Flack x determined using 2269 quotients [(I+)-(I-)]/[(I+)+(I-)]
 (Parsons, Flack and Wagner, Acta Cryst. B69 (2013) 249-259).
;
_refine_ls_abs_structure_Flack 0.000(6)
_refine_ls_extinction_method none
_refine_ls_goodness_of_fit_ref 1.034
_refine_ls_hydrogen_treatment mixed
_refine_ls_matrix_type full
_refine_ls_number_parameters 367
_refine_ls_number_reflns 5598
_refine_ls_number_restraints 0
_refine_ls_restrained_S_all 1.034
_refine_ls_R_factor_all 0.0313
_refine_ls_R_factor_gt 0.0298
_refine_ls_shift/su_max 0.001
_refine_ls_shift/su_mean 0.000
_refine_ls_structure_factor_coef Fsqd
_refine_ls_weighting_details 'w=1/[\s^2^(Fo^2^)+(0.0399P)^2^+0.7969P] where P=(Fo^2^+2Fc^2^)/3'
_refine_ls_weighting_scheme calc
_refine_ls_wR_factor_gt 0.0748
_refine_ls_wR_factor_ref 0.0759
_reflns_Friedel_coverage 0.760
_reflns_Friedel_fraction_full 0.991
_reflns_Friedel_fraction_max 0.989
_reflns_number_gt 5376
_reflns_number_total 5598
_reflns_threshold_expression 'I > 2\s(I)'
_cod_data_source_file jo0c00123_si_004.cif
_cod_data_source_block kcnic10_0m_a
_cod_depositor_comments
;
The following automatic conversions were performed:

data item '_diffrn_radiation_probe' value 'X-ray' was changed to
'x-ray' in accordance with the
/home/data/users/saulius/crontab/automatic-downloads/rss-feeds/ACS/lib/dictionaries/cif_core.dic
dictionary named 'cif_core.dic' version 2.4.2 last updated on
2011-04-26.

Automatic conversion script
Id: cif_fix_values 7556 2019-12-06 15:28:31Z antanas 
;
_cod_database_code 4037941
_shelx_shelxl_version_number 2016/6
_shelx_space_group_comment
;
The symmetry employed for this shelxl refinement is uniquely defined
by the following loop, which should always be used as a source of
symmetry information in preference to the above space-group names.
They are only intended as comments.
;
_shelx_estimated_absorpt_t_max 0.884
_shelx_estimated_absorpt_t_min 0.718
_olex2_refinement_description
;
1. Fixed Uiso
 At 1.2 times of:
  All C(H) groups, All C(H,H) groups
 At 1.5 times of:
  All C(H,H,H) groups, All O(H) groups
2.a Ternary CH refined with riding coordinates:
 C18(H18), C8(H8), C10(H10), C16(H16), C26(H26), C25(H25), C19(H19)
2.b Secondary CH2 refined with riding coordinates:
 C9(H9A,H9B), C14(H14A,H14B), C15(H15A,H15B), C13(H13A,H13B)
2.c Aromatic/amide H refined with riding coordinates:
 C5(H5A), C3(H3A)
2.d Idealised Me refined as rotating group:
 C17(H17A,H17B,H17C), C12(H12A,H12B,H12C), C27(H27A,H27B,H27C), C23(H23A,H23B,
 H23C), C20(H20A,H20B,H20C), C1(H1A,H1B,H1C), C24(H24A,H24B,H24C), C7(H7A,H7B,
 H7C), C30(H30A,H30B,H30C)
2.e Idealised tetrahedral OH refined as rotating group:
 O3(H3), O5(H5)
;
_olex2_submission_special_instructions 'No special instructions were received'

loop_
_space_group_symop_operation_xyz
'x, y, z'
'-x+1/2, -y, z+1/2'
'-x, y+1/2, -z+1/2'
'x+1/2, -y+1/2, -z'

loop_
_atom_site_label
_atom_site_type_symbol
_atom_site_fract_x
_atom_site_fract_y
_atom_site_fract_z
_atom_site_U_iso_or_equiv
_atom_site_adp_type
_atom_site_occupancy
_atom_site_site_symmetry_order
_atom_site_calc_flag
_atom_site_refinement_flags_posn
_atom_site_refinement_flags_adp
_atom_site_refinement_flags_occupancy
_atom_site_disorder_assembly
_atom_site_disorder_group
S1 S 0.10084(6) 0.25504(3) 0.64369(4) 0.03103(16) Uani 1 1 d . . . . .
O3 O 0.58472(16) 0.37766(8) 0.83874(8) 0.0171(3) Uani 1 1 d . . . . .
H3 H 0.502261 0.396576 0.848866 0.026 Uiso 1 1 calc GR . . . .
O5 O 1.35859(15) 0.45951(9) 0.89836(7) 0.0183(3) Uani 1 1 d . . . . .
H5 H 1.402839 0.468308 0.935790 0.027 Uiso 1 1 calc GR . . . .
O1 O 0.74812(15) 0.45340(8) 0.70389(7) 0.0145(3) Uani 1 1 d . . . . .
O2 O 0.54804(16) 0.51739(9) 0.74070(8) 0.0208(3) Uani 1 1 d . . . . .
O4 O 0.91903(16) 0.46312(9) 0.96496(8) 0.0223(3) Uani 1 1 d . . . . .
N2 N 1.02774(19) 0.49766(11) 0.52386(9) 0.0180(4) Uani 1 1 d . . . . .
N1 N 0.2174(2) 0.33959(10) 0.55043(10) 0.0210(4) Uani 1 1 d . . . . .
C5 C 0.4355(2) 0.39533(11) 0.60762(11) 0.0162(4) Uani 1 1 d . . . . .
H5A H 0.423767 0.442036 0.583572 0.019 Uiso 1 1 calc R . . . .
C18 C 1.2050(2) 0.47695(12) 0.90612(10) 0.0164(4) Uani 1 1 d . . . . .
H18 H 1.190954 0.501517 0.952390 0.020 Uiso 1 1 calc R . . . .
C8 C 0.6812(2) 0.44546(11) 0.63537(10) 0.0145(4) Uani 1 1 d . . . . .
H8 H 0.632194 0.494353 0.622351 0.017 Uiso 1 1 calc R . . . .
C28 C 0.6660(2) 0.48900(11) 0.75247(10) 0.0148(4) Uani 1 1 d . . . . .
C21 C 0.9531(2) 0.41703(12) 0.92079(10) 0.0155(4) Uani 1 1 d . . . . .
C11 C 1.0187(2) 0.53892(12) 0.59139(11) 0.0162(4) Uani 1 1 d . . . . .
C9 C 0.8100(2) 0.43048(12) 0.58579(10) 0.0168(4) Uani 1 1 d . . . . .
H9A H 0.883897 0.398057 0.609386 0.020 Uiso 1 1 calc R . . . .
H9B H 0.772970 0.402297 0.544918 0.020 Uiso 1 1 calc R . . . .
C6 C 0.5665(2) 0.38279(11) 0.63709(10) 0.0155(4) Uani 1 1 d . . . . .
C10 C 0.8841(2) 0.50253(12) 0.56168(10) 0.0164(4) Uani 1 1 d . . . . .
H10 H 0.813765 0.539802 0.540676 0.020 Uiso 1 1 calc R . . . .
C16 C 1.1564(2) 0.53372(11) 0.85014(10) 0.0160(4) Uani 1 1 d . . . . .
H16 H 1.049791 0.545559 0.858430 0.019 Uiso 1 1 calc R . . . .
C22 C 0.8305(2) 0.36895(11) 0.88639(11) 0.0161(4) Uani 1 1 d . . . . .
C14 C 1.0930(2) 0.54670(11) 0.71990(10) 0.0157(4) Uani 1 1 d . . . . .
H14A H 0.987629 0.554176 0.731938 0.019 Uiso 1 1 calc R . . . .
H14B H 1.140044 0.597293 0.715969 0.019 Uiso 1 1 calc R . . . .
C26 C 0.7444(2) 0.49099(11) 0.82213(10) 0.0154(4) Uani 1 1 d . . . . .
H26 H 0.853364 0.488380 0.813690 0.018 Uiso 1 1 calc R . . . .
C15 C 1.1693(2) 0.50072(12) 0.77664(10) 0.0167(4) Uani 1 1 d . . . . .
H15A H 1.275357 0.496136 0.764819 0.020 Uiso 1 1 calc R . . . .
H15B H 1.126946 0.448859 0.776797 0.020 Uiso 1 1 calc R . . . .
C17 C 1.2426(3) 0.60815(13) 0.85708(12) 0.0230(5) Uani 1 1 d . . . . .
H17A H 1.235211 0.626751 0.904831 0.035 Uiso 1 1 calc GR . . . .
H17B H 1.201193 0.646063 0.825358 0.035 Uiso 1 1 calc GR . . . .
H17C H 1.346669 0.599299 0.845491 0.035 Uiso 1 1 calc GR . . . .
C25 C 0.6993(2) 0.42204(11) 0.86912(10) 0.0149(4) Uani 1 1 d . . . . .
H25 H 0.660846 0.442971 0.913812 0.018 Uiso 1 1 calc R . . . .
C19 C 1.1159(2) 0.40256(11) 0.90537(10) 0.0166(4) Uani 1 1 d . . . . .
H19 H 1.124865 0.378585 0.858569 0.020 Uiso 1 1 calc R . . . .
C12 C 1.0318(2) 0.62396(13) 0.58420(11) 0.0207(4) Uani 1 1 d . . . . .
H12A H 1.135944 0.638763 0.587713 0.031 Uiso 1 1 calc GR . . . .
H12B H 0.975271 0.648719 0.621183 0.031 Uiso 1 1 calc GR . . . .
H12C H 0.992717 0.639672 0.539049 0.031 Uiso 1 1 calc GR . . . .
C13 C 1.1050(2) 0.50479(11) 0.65096(10) 0.0169(4) Uani 1 1 d . . . . .
H13A H 1.210578 0.502636 0.637567 0.020 Uiso 1 1 calc R . . . .
H13B H 1.070957 0.451889 0.657890 0.020 Uiso 1 1 calc R . . . .
C4 C 0.3073(2) 0.34400(12) 0.60867(11) 0.0176(4) Uani 1 1 d . . . . .
C27 C 0.7099(3) 0.56624(12) 0.85831(12) 0.0231(5) Uani 1 1 d . . . . .
H27A H 0.734799 0.608527 0.827401 0.035 Uiso 1 1 calc GR . . . .
H27B H 0.768432 0.570140 0.900922 0.035 Uiso 1 1 calc GR . . . .
H27C H 0.604517 0.568264 0.869804 0.035 Uiso 1 1 calc GR . . . .
C2 C 0.1071(2) 0.29360(13) 0.56112(13) 0.0254(5) Uani 1 1 d . . . . .
C23 C 0.7797(2) 0.31268(12) 0.94286(12) 0.0208(4) Uani 1 1 d . . . . .
H23A H 0.858688 0.275927 0.951972 0.031 Uiso 1 1 calc GR . . . .
H23B H 0.691127 0.285775 0.926976 0.031 Uiso 1 1 calc GR . . . .
H23C H 0.756989 0.340598 0.985496 0.031 Uiso 1 1 calc GR . . . .
C20 C 1.1719(3) 0.34667(14) 0.96015(13) 0.0294(5) Uani 1 1 d . . . . .
H20A H 1.277901 0.337917 0.953394 0.044 Uiso 1 1 calc GR . . . .
H20B H 1.118650 0.298438 0.955675 0.044 Uiso 1 1 calc GR . . . .
H20C H 1.155049 0.367846 1.006456 0.044 Uiso 1 1 calc GR . . . .
C1 C -0.0042(3) 0.27295(17) 0.50694(16) 0.0396(7) Uani 1 1 d . . . . .
H1A H 0.029241 0.227615 0.481974 0.059 Uiso 1 1 calc GR . . . .
H1B H -0.015211 0.315201 0.474263 0.059 Uiso 1 1 calc GR . . . .
H1C H -0.099541 0.262510 0.529084 0.059 Uiso 1 1 calc GR . . . .
C24 C 0.8815(2) 0.32449(12) 0.82232(11) 0.0191(4) Uani 1 1 d . . . . .
H24A H 0.911825 0.360164 0.786006 0.029 Uiso 1 1 calc GR . . . .
H24B H 0.799985 0.292967 0.805252 0.029 Uiso 1 1 calc GR . . . .
H24C H 0.965265 0.291946 0.834774 0.029 Uiso 1 1 calc GR . . . .
C7 C 0.6119(3) 0.31039(11) 0.67265(12) 0.0202(4) Uani 1 1 d . . . . .
H7A H 0.597599 0.315674 0.722765 0.030 Uiso 1 1 calc GR . . . .
H7B H 0.716362 0.300098 0.662959 0.030 Uiso 1 1 calc GR . . . .
H7C H 0.551481 0.268261 0.655374 0.030 Uiso 1 1 calc GR . . . .
C3 C 0.2610(2) 0.30290(13) 0.66377(13) 0.0240(5) Uani 1 1 d . . . . .
H3A H 0.309842 0.300767 0.707304 0.029 Uiso 1 1 calc R . . . .
C29 C 0.6316(4) 0.68945(18) 0.67770(17) 0.0483(8) Uani 1 1 d . . . . .
N3 N 0.7532(4) 0.7038(2) 0.6881(2) 0.0781(11) Uani 1 1 d . . . . .
C30 C 0.4778(4) 0.6719(2) 0.6676(2) 0.0625(11) Uani 1 1 d . . . . .
H30A H 0.465141 0.645524 0.623251 0.094 Uiso 1 1 calc GR . . . .
H30B H 0.420195 0.719016 0.667296 0.094 Uiso 1 1 calc GR . . . .
H30C H 0.443385 0.639129 0.705366 0.094 Uiso 1 1 calc GR . . . .
H2 H 1.065(3) 0.4525(16) 0.5345(13) 0.018(6) Uiso 1 1 d . . . . .

loop_
_atom_site_aniso_label
_atom_site_aniso_U_11
_atom_site_aniso_U_22
_atom_site_aniso_U_33
_atom_site_aniso_U_23
_atom_site_aniso_U_13
_atom_site_aniso_U_12
S1 0.0181(3) 0.0214(3) 0.0536(4) 0.0066(3) 0.0014(3) -0.0032(2)
O3 0.0107(7) 0.0183(7) 0.0224(7) -0.0030(6) -0.0001(6) -0.0027(6)
O5 0.0101(7) 0.0314(8) 0.0133(7) -0.0040(6) -0.0026(5) 0.0019(6)
O1 0.0123(6) 0.0178(7) 0.0134(6) -0.0006(6) -0.0012(5) 0.0001(5)
O2 0.0158(7) 0.0268(8) 0.0198(7) -0.0030(6) -0.0001(6) 0.0044(6)
O4 0.0167(7) 0.0312(8) 0.0188(7) -0.0073(7) 0.0036(6) -0.0034(6)
N2 0.0147(8) 0.0237(10) 0.0156(8) 0.0028(7) 0.0018(7) 0.0008(7)
N1 0.0155(9) 0.0239(9) 0.0238(9) -0.0083(8) -0.0007(7) 0.0030(7)
C5 0.0168(10) 0.0159(9) 0.0158(9) -0.0010(8) 0.0016(8) 0.0009(8)
C18 0.0106(9) 0.0244(10) 0.0142(9) -0.0026(8) 0.0002(8) 0.0013(8)
C8 0.0131(9) 0.0158(9) 0.0148(9) 0.0006(8) -0.0013(8) 0.0002(7)
C28 0.0129(9) 0.0135(9) 0.0179(10) -0.0011(8) 0.0028(8) -0.0027(7)
C21 0.0162(10) 0.0184(10) 0.0119(9) 0.0034(8) 0.0003(8) -0.0002(8)
C11 0.0132(9) 0.0205(10) 0.0148(10) 0.0021(8) 0.0022(8) 0.0018(8)
C9 0.0147(10) 0.0204(10) 0.0152(9) -0.0015(8) 0.0003(8) 0.0001(8)
C6 0.0155(10) 0.0168(9) 0.0142(9) -0.0017(8) 0.0018(8) 0.0008(7)
C10 0.0153(10) 0.0213(10) 0.0128(9) 0.0015(8) 0.0015(8) 0.0024(8)
C16 0.0119(9) 0.0190(10) 0.0170(10) -0.0016(8) -0.0012(8) -0.0005(8)
C22 0.0143(10) 0.0175(10) 0.0164(10) 0.0007(8) 0.0017(8) -0.0004(8)
C14 0.0119(9) 0.0180(9) 0.0170(10) 0.0006(8) 0.0003(8) 0.0001(8)
C26 0.0133(9) 0.0178(9) 0.0150(9) -0.0006(8) 0.0016(7) -0.0022(8)
C15 0.0162(10) 0.0185(10) 0.0153(10) -0.0003(8) -0.0002(8) -0.0002(8)
C17 0.0225(11) 0.0234(11) 0.0232(11) -0.0025(9) -0.0024(9) -0.0039(8)
C25 0.0124(9) 0.0173(9) 0.0148(9) -0.0028(8) 0.0017(7) -0.0011(8)
C19 0.0149(10) 0.0211(10) 0.0137(9) 0.0015(8) -0.0011(8) 0.0014(8)
C12 0.0184(10) 0.0226(11) 0.0210(11) 0.0058(9) 0.0009(8) 0.0006(8)
C13 0.0142(9) 0.0194(9) 0.0171(10) 0.0025(8) 0.0008(8) 0.0022(8)
C4 0.0133(10) 0.0172(10) 0.0222(10) -0.0041(8) -0.0008(8) 0.0041(8)
C27 0.0301(12) 0.0177(10) 0.0215(10) -0.0028(9) -0.0032(9) -0.0047(9)
C2 0.0162(10) 0.0216(10) 0.0384(13) -0.0135(9) -0.0010(10) 0.0021(9)
C23 0.0200(11) 0.0192(10) 0.0230(10) 0.0024(9) 0.0023(9) -0.0002(8)
C20 0.0207(11) 0.0350(13) 0.0324(13) 0.0137(11) -0.0058(10) 0.0020(10)
C1 0.0197(12) 0.0468(16) 0.0522(17) -0.0284(14) -0.0032(11) -0.0012(10)
C24 0.0160(10) 0.0211(10) 0.0201(10) -0.0035(8) -0.0004(8) 0.0019(8)
C7 0.0191(10) 0.0170(10) 0.0243(11) 0.0019(8) -0.0048(9) -0.0008(8)
C3 0.0162(11) 0.0238(11) 0.0320(12) 0.0039(9) -0.0021(9) 0.0000(9)
C29 0.063(2) 0.0439(16) 0.0383(16) -0.0090(13) 0.0075(15) 0.0072(15)
N3 0.059(2) 0.102(3) 0.073(2) -0.046(2) 0.0255(18) -0.0163(19)
C30 0.061(2) 0.0451(18) 0.081(3) 0.0038(18) -0.034(2) 0.0182(16)

loop_
_atom_type_symbol
_atom_type_description
_atom_type_scat_dispersion_real
_atom_type_scat_dispersion_imag
_atom_type_scat_source
C C 0.0181 0.0091 'International Tables Vol C Tables 4.2.6.8 and 6.1.1.4'
H H 0.0000 0.0000 'International Tables Vol C Tables 4.2.6.8 and 6.1.1.4'
N N 0.0311 0.0180 'International Tables Vol C Tables 4.2.6.8 and 6.1.1.4'
O O 0.0492 0.0322 'International Tables Vol C Tables 4.2.6.8 and 6.1.1.4'
S S 0.3331 0.5567 'International Tables Vol C Tables 4.2.6.8 and 6.1.1.4'

loop_
_geom_angle_atom_site_label_1
_geom_angle_atom_site_label_2
_geom_angle_atom_site_label_3
_geom_angle
_geom_angle_site_symmetry_1
_geom_angle_site_symmetry_3
_geom_angle_publ_flag
C3 S1 C2 89.29(11) . . ?
C25 O3 H3 109.5 . . ?
C18 O5 H5 109.5 . . ?
C28 O1 C8 116.36(15) . . ?
C11 N2 H2 104.8(16) . . ?
C10 N2 C11 59.86(13) . . ?
C10 N2 H2 105.6(16) . . ?
C2 N1 C4 110.8(2) . . ?
C6 C5 H5A 116.8 . . ?
C6 C5 C4 126.42(19) . . ?
C4 C5 H5A 116.8 . . ?
O5 C18 H18 108.0 . . ?
O5 C18 C16 110.12(16) . . ?
O5 C18 C19 109.00(16) . . ?
C16 C18 H18 108.1 . . ?
C16 C18 C19 113.41(16) . . ?
C19 C18 H18 108.1 . . ?
O1 C8 H8 109.2 . . ?
O1 C8 C9 105.43(15) . . ?
O1 C8 C6 109.50(16) . . ?
C9 C8 H8 109.2 . . ?
C6 C8 H8 109.2 . . ?
C6 C8 C9 114.19(16) . . ?
O1 C28 C26 111.54(17) . . ?
O2 C28 O1 123.47(19) . . ?
O2 C28 C26 124.95(19) . . ?
O4 C21 C22 118.96(18) . . ?
O4 C21 C19 119.55(18) . . ?
C19 C21 C22 121.23(17) . . ?
N2 C11 C12 113.46(17) . . ?
N2 C11 C13 116.14(17) . . ?
C10 C11 N2 60.03(13) . . ?
C10 C11 C12 117.12(18) . . ?
C10 C11 C13 122.88(17) . . ?
C12 C11 C13 115.02(18) . . ?
C8 C9 H9A 109.0 . . ?
C8 C9 H9B 109.0 . . ?
H9A C9 H9B 107.8 . . ?
C10 C9 C8 112.73(17) . . ?
C10 C9 H9A 109.0 . . ?
C10 C9 H9B 109.0 . . ?
C5 C6 C8 118.63(18) . . ?
C5 C6 C7 125.30(19) . . ?
C7 C6 C8 116.07(18) . . ?
N2 C10 C9 119.31(17) . . ?
N2 C10 H10 113.2 . . ?
C11 C10 N2 60.11(13) . . ?
C11 C10 C9 127.31(18) . . ?
C11 C10 H10 113.2 . . ?
C9 C10 H10 113.2 . . ?
C18 C16 H16 107.4 . . ?
C18 C16 C15 112.42(16) . . ?
C15 C16 H16 107.4 . . ?
C17 C16 C18 110.46(17) . . ?
C17 C16 H16 107.4 . . ?
C17 C16 C15 111.46(17) . . ?
C21 C22 C25 108.21(16) . . ?
C23 C22 C21 105.21(16) . . ?
C23 C22 C25 108.13(16) . . ?
C24 C22 C21 114.18(17) . . ?
C24 C22 C25 111.44(17) . . ?
C24 C22 C23 109.34(17) . . ?
H14A C14 H14B 108.2 . . ?
C15 C14 H14A 109.7 . . ?
C15 C14 H14B 109.7 . . ?
C13 C14 H14A 109.7 . . ?
C13 C14 H14B 109.7 . . ?
C13 C14 C15 109.67(16) . . ?
C28 C26 H26 108.4 . . ?
C28 C26 C25 111.79(16) . . ?
C28 C26 C27 109.16(17) . . ?
C25 C26 H26 108.4 . . ?
C27 C26 H26 108.4 . . ?
C27 C26 C25 110.68(16) . . ?
C16 C15 H15A 108.5 . . ?
C16 C15 H15B 108.5 . . ?
C14 C15 C16 115.29(17) . . ?
C14 C15 H15A 108.5 . . ?
C14 C15 H15B 108.5 . . ?
H15A C15 H15B 107.5 . . ?
C16 C17 H17A 109.5 . . ?
C16 C17 H17B 109.5 . . ?
C16 C17 H17C 109.5 . . ?
H17A C17 H17B 109.5 . . ?
H17A C17 H17C 109.5 . . ?
H17B C17 H17C 109.5 . . ?
O3 C25 C22 108.41(16) . . ?
O3 C25 C26 112.09(16) . . ?
O3 C25 H25 107.7 . . ?
C22 C25 C26 113.07(16) . . ?
C22 C25 H25 107.7 . . ?
C26 C25 H25 107.7 . . ?
C18 C19 H19 109.0 . . ?
C21 C19 C18 111.27(16) . . ?
C21 C19 H19 109.0 . . ?
C21 C19 C20 107.02(17) . . ?
C20 C19 C18 111.55(18) . . ?
C20 C19 H19 109.0 . . ?
C11 C12 H12A 109.5 . . ?
C11 C12 H12B 109.5 . . ?
C11 C12 H12C 109.5 . . ?
H12A C12 H12B 109.5 . . ?
H12A C12 H12C 109.5 . . ?
H12B C12 H12C 109.5 . . ?
C11 C13 C14 115.67(16) . . ?
C11 C13 H13A 108.4 . . ?
C11 C13 H13B 108.4 . . ?
C14 C13 H13A 108.4 . . ?
C14 C13 H13B 108.4 . . ?
H13A C13 H13B 107.4 . . ?
N1 C4 C5 119.00(19) . . ?
C3 C4 N1 115.13(19) . . ?
C3 C4 C5 125.7(2) . . ?
C26 C27 H27A 109.5 . . ?
C26 C27 H27B 109.5 . . ?
C26 C27 H27C 109.5 . . ?
H27A C27 H27B 109.5 . . ?
H27A C27 H27C 109.5 . . ?
H27B C27 H27C 109.5 . . ?
N1 C2 S1 114.48(18) . . ?
N1 C2 C1 123.8(2) . . ?
C1 C2 S1 121.7(2) . . ?
C22 C23 H23A 109.5 . . ?
C22 C23 H23B 109.5 . . ?
C22 C23 H23C 109.5 . . ?
H23A C23 H23B 109.5 . . ?
H23A C23 H23C 109.5 . . ?
H23B C23 H23C 109.5 . . ?
C19 C20 H20A 109.5 . . ?
C19 C20 H20B 109.5 . . ?
C19 C20 H20C 109.5 . . ?
H20A C20 H20B 109.5 . . ?
H20A C20 H20C 109.5 . . ?
H20B C20 H20C 109.5 . . ?
C2 C1 H1A 109.5 . . ?
C2 C1 H1B 109.5 . . ?
C2 C1 H1C 109.5 . . ?
H1A C1 H1B 109.5 . . ?
H1A C1 H1C 109.5 . . ?
H1B C1 H1C 109.5 . . ?
C22 C24 H24A 109.5 . . ?
C22 C24 H24B 109.5 . . ?
C22 C24 H24C 109.5 . . ?
H24A C24 H24B 109.5 . . ?
H24A C24 H24C 109.5 . . ?
H24B C24 H24C 109.5 . . ?
C6 C7 H7A 109.5 . . ?
C6 C7 H7B 109.5 . . ?
C6 C7 H7C 109.5 . . ?
H7A C7 H7B 109.5 . . ?
H7A C7 H7C 109.5 . . ?
H7B C7 H7C 109.5 . . ?
S1 C3 H3A 124.9 . . ?
C4 C3 S1 110.24(18) . . ?
C4 C3 H3A 124.9 . . ?
N3 C29 C30 177.7(4) . . ?
C29 C30 H30A 109.5 . . ?
C29 C30 H30B 109.5 . . ?
C29 C30 H30C 109.5 . . ?
H30A C30 H30B 109.5 . . ?
H30A C30 H30C 109.5 . . ?
H30B C30 H30C 109.5 . . ?

loop_
_geom_bond_atom_site_label_1
_geom_bond_atom_site_label_2
_geom_bond_distance
_geom_bond_site_symmetry_2
_geom_bond_publ_flag
S1 C2 1.732(3) . ?
S1 C3 1.720(2) . ?
O3 H3 0.8400 . ?
O3 C25 1.424(2) . ?
O5 H5 0.8400 . ?
O5 C18 1.431(2) . ?
O1 C8 1.461(2) . ?
O1 C28 1.350(2) . ?
O2 C28 1.200(3) . ?
O4 C21 1.216(3) . ?
N2 C11 1.494(3) . ?
N2 C10 1.493(3) . ?
N2 H2 0.89(3) . ?
N1 C4 1.389(3) . ?
N1 C2 1.302(3) . ?
C5 H5A 0.9500 . ?
C5 C6 1.333(3) . ?
C5 C4 1.471(3) . ?
C18 H18 1.0000 . ?
C18 C16 1.536(3) . ?
C18 C19 1.538(3) . ?
C8 H8 1.0000 . ?
C8 C9 1.531(3) . ?
C8 C6 1.515(3) . ?
C28 C26 1.520(3) . ?
C21 C22 1.545(3) . ?
C21 C19 1.524(3) . ?
C11 C10 1.490(3) . ?
C11 C12 1.508(3) . ?
C11 C13 1.514(3) . ?
C9 H9A 0.9900 . ?
C9 H9B 0.9900 . ?
C9 C10 1.508(3) . ?
C6 C7 1.505(3) . ?
C10 H10 1.0000 . ?
C16 H16 1.0000 . ?
C16 C15 1.537(3) . ?
C16 C17 1.531(3) . ?
C22 C25 1.547(3) . ?
C22 C23 1.542(3) . ?
C22 C24 1.534(3) . ?
C14 H14A 0.9900 . ?
C14 H14B 0.9900 . ?
C14 C15 1.526(3) . ?
C14 C13 1.525(3) . ?
C26 H26 1.0000 . ?
C26 C25 1.569(3) . ?
C26 C27 1.529(3) . ?
C15 H15A 0.9900 . ?
C15 H15B 0.9900 . ?
C17 H17A 0.9800 . ?
C17 H17B 0.9800 . ?
C17 H17C 0.9800 . ?
C25 H25 1.0000 . ?
C19 H19 1.0000 . ?
C19 C20 1.530(3) . ?
C12 H12A 0.9800 . ?
C12 H12B 0.9800 . ?
C12 H12C 0.9800 . ?
C13 H13A 0.9900 . ?
C13 H13B 0.9900 . ?
C4 C3 1.352(3) . ?
C27 H27A 0.9800 . ?
C27 H27B 0.9800 . ?
C27 H27C 0.9800 . ?
C2 C1 1.496(3) . ?
C23 H23A 0.9800 . ?
C23 H23B 0.9800 . ?
C23 H23C 0.9800 . ?
C20 H20A 0.9800 . ?
C20 H20B 0.9800 . ?
C20 H20C 0.9800 . ?
C1 H1A 0.9800 . ?
C1 H1B 0.9800 . ?
C1 H1C 0.9800 . ?
C24 H24A 0.9800 . ?
C24 H24B 0.9800 . ?
C24 H24C 0.9800 . ?
C7 H7A 0.9800 . ?
C7 H7B 0.9800 . ?
C7 H7C 0.9800 . ?
C3 H3A 0.9500 . ?
C29 N3 1.147(5) . ?
C29 C30 1.438(6) . ?
C30 H30A 0.9800 . ?
C30 H30B 0.9800 . ?
C30 H30C 0.9800 . ?
